data_4100900
loop_
_publ_author_name
' Kimihisa Yamamoto '

_publ_section_title
;
Supplementary Information of X-ray Crystal Analysis of RDM4
;
_journal_name_full 'Journal of the American Chemical Society'
_journal_year 2005
_chemical_formula_moiety 'C46 H48 N4, 2(C6 H5 Cl)'
_chemical_formula_sum 'C58 H58 Cl2 N4'
_chemical_formula_weight 882.03
_space_group_IT_number 56
_space_group_name_Hall '-P 2ab 2ac'
_space_group_name_H-M_alt 'P c c n'
_symmetry_cell_setting orthorhombic
_symmetry_Int_Tables_number 56
_symmetry_space_group_name_Hall '-P 2ab 2ac'
_symmetry_space_group_name_H-M 'P c c n'
_cell_angle_alpha 90.0000
_cell_angle_beta 90.0000
_cell_angle_gamma 90.0000
_cell_formula_units_Z 4
_cell_length_a 22.8640(11)
_cell_length_b 20.6713(10)
_cell_length_c 9.9936(5)
_cell_measurement_temperature 93.1
_cell_volume 4723.3(4)
_exptl_crystal_density_diffrn 1.240
_cod_original_formula_sum 'C58 H58 Cl2 N4 '
_cod_database_code 4100900

loop_
_symmetry_equiv_pos_site_id
_symmetry_equiv_pos_as_xyz
1 +X,+Y,+Z
2 1/2-X,+Y,1/2+Z
3 +X,1/2-Y,1/2+Z
4 1/2-X,1/2-Y,+Z
5 -X,-Y,-Z
6 1/2+X,-Y,1/2-Z
7 -X,1/2+Y,1/2-Z
8 1/2+X,1/2+Y,-Z

loop_
_atom_site_label
_atom_site_type_symbol
_atom_site_fract_x
_atom_site_fract_y
_atom_site_fract_z
_atom_site_U_iso_or_equiv
_atom_site_adp_type
_atom_site_occupancy
_atom_site_symmetry_multiplicity
_atom_site_calc_flag
_atom_site_refinement_flags
_atom_site_disorder_assembly
_atom_site_disorder_group
Cl(1) Cl 0.63868(5) 0.16954(4) 0.19126(11) 0.0625(3) Uani 1.00 1 d . . .
N(2) N 0.73458(8) 0.56560(10) 0.3495(2) 0.0206(5) Uani 1.00 1 d . . .
N(3) N 0.39150(9) 0.63020(11) 0.9199(2) 0.0249(5) Uani 1.00 1 d . . .
C(14) C 0.44787(10) 0.64904(11) 0.8829(2) 0.0180(5) Uani 1.00 1 d . . .
C(13) C 0.48692(10) 0.67244(11) 0.9811(2) 0.0198(6) Uani 1.00 1 d . . .
C(12) C 0.54345(10) 0.69070(11) 0.9455(2) 0.0176(5) Uani 1.00 1 d . . .
C(11) C 0.56306(10) 0.68708(11) 0.8141(2) 0.0161(5) Uani 1.00 1 d . . .
C(16) C 0.52329(10) 0.66677(12) 0.7174(2) 0.0202(6) Uani 1.00 1 d . . .
C(15) C 0.46666(10) 0.64746(11) 0.7503(2) 0.0197(6) Uani 1.00 1 d . . .
C(10) C 0.62480(10) 0.70703(12) 0.7785(2) 0.0212(6) Uani 1.00 1 d . . .
C(7) C 0.65353(10) 0.66963(11) 0.6662(2) 0.0159(5) Uani 1.00 1 d . . .
C(6) C 0.64663(10) 0.60221(12) 0.6523(2) 0.0200(6) Uani 1.00 1 d . . .
C(5) C 0.67278(10) 0.56839(11) 0.5482(2) 0.0180(5) Uani 1.00 1 d . . .
C(4) C 0.70717(10) 0.59985(11) 0.4532(2) 0.0166(5) Uani 1.00 1 d . . .
C(9) C 0.71476(10) 0.66677(11) 0.4662(2) 0.0194(5) Uani 1.00 1 d . . .
C(8) C 0.68813(10) 0.70046(11) 0.5707(2) 0.0174(5) Uani 1.00 1 d . . .
C(17) C 0.36146(10) 0.57985(12) 0.8465(2) 0.0198(5) Uani 1.00 1 d . . .
C(18) C 0.37114(10) 0.51503(12) 0.8825(2) 0.0208(6) Uani 1.00 1 d . . .
C(20) C 0.70159(10) 0.51542(11) 0.2825(2) 0.0183(5) Uani 1.00 1 d . . .
C(21) C 0.70949(10) 0.45132(12) 0.3205(2) 0.0202(6) Uani 1.00 1 d . . .
C(22) C 0.67765(10) 0.40267(12) 0.2536(2) 0.0202(6) Uani 1.00 1 d . . .
C(19) C 0.33753(10) 0.46663(12) 0.8180(2) 0.0178(6) Uani 1.00 1 d . . .
C(24) C 0.34546(12) 0.39709(12) 0.8595(2) 0.0267(6) Uani 1.00 1 d . . .
C(27) C 0.57365(14) 0.12713(13) 0.1708(2) 0.0337(7) Uani 1.00 1 d . . .
C(28) C 0.52353(16) 0.16012(16) 0.1474(2) 0.0416(9) Uani 1.00 1 d . . .
C(29) C 0.47095(14) 0.12408(19) 0.1326(2) 0.0472(10) Uani 1.00 1 d . . .
C(30) C 0.46901(13) 0.06163(19) 0.1407(2) 0.0427(9) Uani 1.00 1 d . . .
C(31) C 0.52360(13) 0.02631(16) 0.1698(3) 0.0417(9) Uani 1.00 1 d . . .
C(32) C 0.57463(12) 0.06005(12) 0.1822(2) 0.0288(7) Uani 1.00 1 d . . .
C(25) C 0.75140(12) 0.43323(12) 0.4298(2) 0.0336(7) Uani 1.00 1 d . . .
C(26) C 0.68787(12) 0.33244(12) 0.2888(3) 0.0333(7) Uani 1.00 1 d . . .
C(23) C 0.41444(11) 0.49612(14) 0.9870(2) 0.0325(7) Uani 1.00 1 d . . .
H(13) H 0.4745 0.6758 1.0715 0.024 Uiso 1.00 1 c R . .
H(12) H 0.5692 0.7056 1.0133 0.021 Uiso 1.00 1 c R . .
H(16) H 0.5351 0.6660 0.6262 0.025 Uiso 1.00 1 c R . .
H(15) H 0.4407 0.6330 0.6823 0.024 Uiso 1.00 1 c R . .
H(6) H 0.6236 0.5794 0.7158 0.024 Uiso 1.00 1 c R . .
H(5) H 0.6673 0.5229 0.5419 0.021 Uiso 1.00 1 c R . .
H(9) H 0.7385 0.6895 0.4039 0.023 Uiso 1.00 1 c R . .
H(8) H 0.6936 0.7459 0.5769 0.021 Uiso 1.00 1 c R . .
H(10A) H 0.6245 0.7515 0.7547 0.025 Uiso 1.00 1 c R . .
H(10B) H 0.6483 0.7011 0.8560 0.026 Uiso 1.00 1 c R . .
H(28) H 0.5238 0.2059 0.1391 0.050 Uiso 1.00 1 c R . .
H(29) H 0.4354 0.1467 0.1169 0.057 Uiso 1.00 1 c R . .
H(30) H 0.4333 0.0388 0.1291 0.051 Uiso 1.00 1 c R . .
H(31) H 0.5234 -0.0194 0.1794 0.050 Uiso 1.00 1 c R . .
H(32) H 0.6104 0.0382 0.1994 0.035 Uiso 1.00 1 c R . .
H(2) H 0.7516 0.5828 0.3042 0.025 Uiso 1.00 1 c R . .
H(3) H 0.3841 0.6295 1.0090 0.030 Uiso 1.00 1 c R . .
H(24A) H 0.3753 0.3776 0.8069 0.033 Uiso 1.00 1 c R . .
H(24B) H 0.3097 0.3745 0.8464 0.033 Uiso 1.00 1 c R . .
H(24C) H 0.3561 0.3952 0.9513 0.033 Uiso 1.00 1 c R . .
H(25A) H 0.7889 0.4255 0.3921 0.041 Uiso 1.00 1 c R . .
H(25B) H 0.7381 0.3953 0.4740 0.041 Uiso 1.00 1 c R . .
H(25C) H 0.7539 0.4677 0.4923 0.041 Uiso 1.00 1 c R . .
H(26A) H 0.7181 0.3151 0.2343 0.040 Uiso 1.00 1 c R . .
H(26B) H 0.6528 0.3089 0.2743 0.040 Uiso 1.00 1 c R . .
H(26C) H 0.6988 0.3292 0.3803 0.040 Uiso 1.00 1 c R . .
H(23A) H 0.4514 0.4891 0.9460 0.040 Uiso 1.00 1 c R . .
H(23B) H 0.4020 0.4575 1.0301 0.040 Uiso 1.00 1 c R . .
H(23C) H 0.4177 0.5299 1.0511 0.040 Uiso 1.00 1 c R . .

loop_
_atom_site_aniso_label
_atom_site_aniso_U_11
_atom_site_aniso_U_22
_atom_site_aniso_U_33
_atom_site_aniso_U_12
_atom_site_aniso_U_13
_atom_site_aniso_U_23
Cl(1) 0.0742(7) 0.0368(5) 0.0765(7) -0.0141(4) -0.0260(5) 0.0004(4)
N(2) 0.0140(9) 0.0214(10) 0.0265(11) -0.0058(7) 0.0045(8) -0.0037(8)
N(3) 0.0210(11) 0.0346(12) 0.0192(11) -0.0109(9) 0.0040(8) -0.0096(8)
C(14) 0.0139(11) 0.0209(12) 0.0193(12) -0.0022(8) 0.0001(9) -0.0035(9)
C(13) 0.0202(11) 0.0239(12) 0.0153(12) -0.0025(9) 0.0014(9) -0.0031(9)
C(12) 0.0169(11) 0.0165(11) 0.0193(12) -0.0015(8) -0.0046(9) -0.0004(9)
C(11) 0.0151(11) 0.0147(10) 0.0186(11) 0.0004(8) 0.0009(8) 0.0003(8)
C(16) 0.0197(12) 0.0266(13) 0.0142(11) -0.0031(8) 0.0009(9) -0.0016(9)
C(15) 0.0173(11) 0.0257(12) 0.0161(12) -0.0041(9) -0.0024(9) -0.0017(9)
C(10) 0.0188(12) 0.0224(11) 0.0223(12) -0.0048(9) -0.0010(9) -0.0049(10)
C(7) 0.0120(10) 0.0144(11) 0.0212(12) -0.0007(7) -0.0027(8) -0.0010(8)
C(6) 0.0204(12) 0.0176(11) 0.0219(12) -0.0041(8) 0.0001(9) 0.0019(9)
C(5) 0.0163(10) 0.0146(11) 0.0231(12) -0.0025(8) -0.0009(9) -0.0009(9)
C(4) 0.0119(10) 0.0155(11) 0.0225(12) -0.0002(7) -0.0036(9) -0.0028(9)
C(9) 0.0142(10) 0.0172(11) 0.0267(13) -0.0044(8) 0.0025(9) -0.0003(9)
C(8) 0.0135(10) 0.0136(11) 0.0250(12) -0.0005(8) -0.0013(8) -0.0010(9)
C(17) 0.0161(11) 0.0230(12) 0.0203(12) -0.0054(9) 0.0031(9) -0.0055(10)
C(18) 0.0146(11) 0.0289(13) 0.0189(12) -0.0031(9) 0.0028(9) -0.0018(10)
C(20) 0.0119(10) 0.0202(12) 0.0229(12) 0.0000(8) 0.0029(9) -0.0052(9)
C(21) 0.0146(11) 0.0190(12) 0.0269(13) 0.0003(9) -0.0017(9) -0.0044(9)
C(22) 0.0159(11) 0.0197(12) 0.0251(13) -0.0022(8) 0.0007(9) -0.0036(9)
C(19) 0.0161(11) 0.0211(12) 0.0161(11) -0.0026(8) 0.0039(8) -0.0008(8)
C(24) 0.0272(13) 0.0264(13) 0.0265(14) 0.0028(10) 0.0019(10) 0.0055(10)
C(27) 0.0521(18) 0.0286(15) 0.0203(14) 0.0033(12) -0.0026(12) -0.0022(11)
C(28) 0.067(2) 0.0292(14) 0.0288(16) 0.0197(14) -0.0054(14) -0.0008(12)
C(29) 0.0496(19) 0.073(2) 0.0195(15) 0.0321(18) 0.0082(13) 0.0096(15)
C(30) 0.0334(15) 0.066(2) 0.0291(16) -0.0123(15) 0.0149(12) -0.0013(15)
C(31) 0.0408(18) 0.0346(17) 0.0496(19) 0.0043(12) 0.0071(14) 0.0065(13)
C(32) 0.0335(14) 0.0242(13) 0.0289(14) 0.0104(10) 0.0056(11) -0.0015(10)
C(25) 0.0320(14) 0.0243(13) 0.0446(18) 0.0073(11) -0.0172(13) -0.0053(11)
C(26) 0.0324(15) 0.0188(14) 0.0486(18) 0.0019(10) -0.0103(13) -0.0065(12)
C(23) 0.0313(14) 0.0419(16) 0.0243(13) -0.0050(11) -0.0046(11) 0.0050(12)

loop_
_geom_bond_atom_site_label_1
_geom_bond_atom_site_label_2
_geom_bond_distance
_geom_bond_publ_flag
_geom_bond_site_symmetry_1
_geom_bond_site_symmetry_2
Cl(1) C(27) 1.738(3) ? . .
N(2) C(4) 1.403(3) ? . .
N(2) C(20) 1.447(3) ? . .
N(3) C(14) 1.396(3) ? . .
N(3) C(17) 1.447(3) ? . .
C(14) C(13) 1.412(3) ? . .
C(14) C(15) 1.394(3) ? . .
C(13) C(12) 1.393(3) ? . .
C(12) C(11) 1.389(3) ? . .
C(11) C(16) 1.392(3) ? . .
C(11) C(10) 1.513(3) ? . .
C(16) C(15) 1.394(3) ? . .
C(10) C(7) 1.513(3) ? . .
C(7) C(6) 1.409(3) ? . .
C(7) C(8) 1.394(3) ? . .
C(6) C(5) 1.389(3) ? . .
C(5) C(4) 1.394(3) ? . .
C(4) C(9) 1.400(3) ? . .
C(9) C(8) 1.395(3) ? . .
C(17) C(18) 1.405(3) ? . .
C(17) C(22) 1.389(3) ? . 66605
C(18) C(19) 1.417(3) ? . .
C(18) C(23) 1.491(3) ? . .
C(20) C(21) 1.390(3) ? . .
C(20) C(19) 1.395(3) ? . 66605
C(21) C(22) 1.410(3) ? . .
C(21) C(25) 1.500(3) ? . .
C(22) C(26) 1.512(3) ? . .
C(19) C(24) 1.507(3) ? . .
C(27) C(28) 1.354(4) ? . .
C(27) C(32) 1.391(3) ? . .
C(28) C(29) 1.422(5) ? . .
C(29) C(30) 1.294(5) ? . .
C(30) C(31) 1.475(4) ? . .
C(31) C(32) 1.365(4) ? . .
N(2) H(2) 0.694 ? . .
N(3) H(3) 0.906 ? . .
C(13) H(13) 0.950 ? . .
C(12) H(12) 0.950 ? . .
C(16) H(16) 0.950 ? . .
C(15) H(15) 0.950 ? . .
C(10) H(10A) 0.950 ? . .
C(10) H(10B) 0.950 ? . .
C(6) H(6) 0.950 ? . .
C(5) H(5) 0.950 ? . .
C(9) H(9) 0.950 ? . .
C(8) H(8) 0.950 ? . .
C(24) H(24A) 0.950 ? . .
C(24) H(24B) 0.950 ? . .
C(24) H(24C) 0.950 ? . .
C(28) H(28) 0.950 ? . .
C(29) H(29) 0.950 ? . .
C(30) H(30) 0.950 ? . .
C(31) H(31) 0.950 ? . .
C(32) H(32) 0.950 ? . .
C(25) H(25A) 0.950 ? . .
C(25) H(25B) 0.950 ? . .
C(25) H(25C) 0.950 ? . .
C(26) H(26A) 0.950 ? . .
C(26) H(26B) 0.950 ? . .
C(26) H(26C) 0.950 ? . .
C(23) H(23A) 0.950 ? . .
C(23) H(23B) 0.950 ? . .
C(23) H(23C) 0.950 ? . .
